data_4074090
loop_
_publ_author_name
'Ouli\'e, Pascal'
'Freund, Christelle'
'Saffon, Nathalie'
'Martin-Vaca, Blanca'
'Maron, Laurent'
'Bourissou, Didier'

_publ_section_title
;
 Enforced \h1-Fluorenyl and Indenyl Coordination to Zirconium:
 Geometrically Constrained and Sterically Expanded Complexes Derived from
 the Bifunctional (FluPPh2NAr)&#x2212;and (IndPPh2NAr)&#x2212;Ligands
;
_journal_issue 27
_journal_name_full Organometallics
_journal_page_first 6793
_journal_paper_doi 10.1021/om700974g
_journal_volume 26
_journal_year 2007
_chemical_formula_sum 'C62 H70 N O2 P Zr'
_chemical_formula_weight 983.38
_chemical_name_systematic
; 
 ? 
;
_space_group_IT_number 14
_symmetry_cell_setting monoclinic
_symmetry_space_group_name_Hall '-P 2ybc'
_symmetry_space_group_name_H-M 'P 1 21/c 1'
_atom_sites_solution_hydrogens geom
_atom_sites_solution_primary direct
_atom_sites_solution_secondary difmap
_audit_creation_method SHELXL-97
_cell_angle_alpha 90.00
_cell_angle_beta 106.4130(10)
_cell_angle_gamma 90.00
_cell_formula_units_Z 4
_cell_length_a 12.8193(7)
_cell_length_b 19.4797(11)
_cell_length_c 21.7493(12)
_cell_measurement_reflns_used 7888
_cell_measurement_temperature 173(2)
_cell_measurement_theta_max 26.347
_cell_measurement_theta_min 2.214
_cell_volume 5209.8(5)
_computing_cell_refinement 'Bruker SMART'
_computing_data_collection 'Bruker SMART'
_computing_data_reduction 'Bruker SHELXTL'
_computing_molecular_graphics 'Bruker SHELXTL'
_computing_publication_material 'Bruker SHELXTL'
_computing_structure_refinement 'SHELXL-97 (Sheldrick, 1997)'
_computing_structure_solution 'SHELXS-97 (Sheldrick, 1990)'
_diffrn_ambient_temperature 173(2)
_diffrn_measured_fraction_theta_full 0.991
_diffrn_measured_fraction_theta_max 0.991
_diffrn_measurement_device_type 'Bruker CCD detector'
_diffrn_measurement_method 'phi and omega scans'
_diffrn_radiation_monochromator graphite
_diffrn_radiation_source 'fine-focus sealed tube'
_diffrn_radiation_type MoK\a
_diffrn_radiation_wavelength 0.71073
_diffrn_reflns_av_R_equivalents 0.0565
_diffrn_reflns_av_sigmaI/netI 0.0716
_diffrn_reflns_limit_h_max 15
_diffrn_reflns_limit_h_min -12
_diffrn_reflns_limit_k_max 22
_diffrn_reflns_limit_k_min -19
_diffrn_reflns_limit_l_max 20
_diffrn_reflns_limit_l_min -25
_diffrn_reflns_number 26086
_diffrn_reflns_theta_full 24.71
_diffrn_reflns_theta_max 24.71
_diffrn_reflns_theta_min 5.11
_exptl_absorpt_coefficient_mu 0.286
_exptl_absorpt_correction_T_max 1.000000
_exptl_absorpt_correction_T_min 0.634520
_exptl_absorpt_correction_type semi-empirical
_exptl_absorpt_process_details 'SADABS (Bruker-AXS)'
_exptl_crystal_colour yellow
_exptl_crystal_density_diffrn 1.254
_exptl_crystal_density_method 'not measured'
_exptl_crystal_description block
_exptl_crystal_F_000 2080
_exptl_crystal_size_max 0.8
_exptl_crystal_size_mid 0.5
_exptl_crystal_size_min 0.4
_refine_diff_density_max 0.417
_refine_diff_density_min -0.358
_refine_diff_density_rms 0.055
_refine_ls_extinction_method none
_refine_ls_goodness_of_fit_ref 0.997
_refine_ls_hydrogen_treatment constr
_refine_ls_matrix_type full
_refine_ls_number_parameters 701
_refine_ls_number_reflns 8802
_refine_ls_number_restraints 188
_refine_ls_restrained_S_all 1.005
_refine_ls_R_factor_all 0.0807
_refine_ls_R_factor_gt 0.0429
_refine_ls_shift/su_max 0.001
_refine_ls_shift/su_mean 0.000
_refine_ls_structure_factor_coef Fsqd
_refine_ls_weighting_details 'calc w=1/[\s^2^(Fo^2^)+(0.0446P)^2^+0.6113P] where P=(Fo^2^+2Fc^2^)/3'
_refine_ls_weighting_scheme calc
_refine_ls_wR_factor_gt 0.0853
_refine_ls_wR_factor_ref 0.0965
_reflns_number_gt 6023
_reflns_number_total 8802
_reflns_threshold_expression >2sigma(I)
_cod_data_source_file om700974g-file008.cif
_cod_data_source_block 7b
_cod_depositor_comments
;
The following automatic conversions were performed:

'_symmetry_cell_setting' value 'Monoclinic' changed to 'monoclinic'
according to /home/saulius/struct/CIF-dictionaries/cif_core.dic
dictionary named 'cif_core.dic' version 2.4.1 from 2010-06-29.

Automatic conversion script
Id: cif_fix_values 1715 2011-07-08 13:25:40Z adriana 
;
_cod_original_sg_symbol_H-M P2(1)/c
_cod_database_code 4074090

loop_
_symmetry_equiv_pos_as_xyz
'x, y, z'
'-x, y+1/2, -z+1/2'
'-x, -y, -z'
'x, -y-1/2, z-1/2'

loop_
_atom_site_label
_atom_site_type_symbol
_atom_site_fract_x
_atom_site_fract_y
_atom_site_fract_z
_atom_site_U_iso_or_equiv
_atom_site_adp_type
_atom_site_occupancy
_atom_site_symmetry_multiplicity
_atom_site_calc_flag
_atom_site_refinement_flags
_atom_site_disorder_assembly
_atom_site_disorder_group
Zr1 Zr 0.29855(2) 0.678880(14) 0.095808(12) 0.02544(10) Uani 1 1 d . . .
P1 P 0.50482(6) 0.59040(4) 0.10596(3) 0.02323(18) Uani 1 1 d . . .
N1 N 0.47217(19) 0.64430(11) 0.15392(10) 0.0251(5) Uani 1 1 d . . .
C1 C 0.4028(2) 0.61017(14) 0.03511(12) 0.0244(7) Uani 1 1 d . . .
C2 C 0.3927(2) 0.67428(15) -0.00019(12) 0.0266(6) Uani 1 1 d . . .
C3 C 0.3005(2) 0.57616(15) 0.01413(12) 0.0271(7) Uani 1 1 d . . .
H3 H 0.2841 0.5326 0.0287 0.016(7) Uiso 1 1 calc R . .
C4 C 0.2286(3) 0.61671(16) -0.03105(13) 0.0335(7) Uani 1 1 d . . .
H4 H 0.1543 0.6063 -0.0512 0.040 Uiso 1 1 calc R . .
C5 C 0.2841(3) 0.67587(16) -0.04210(12) 0.0324(7) Uani 1 1 d . . .
C6 C 0.2531(3) 0.72960(18) -0.08756(14) 0.0454(9) Uani 1 1 d . . .
H6 H 0.1821 0.7305 -0.1166 0.055 Uiso 1 1 calc R . .
C7 C 0.3257(4) 0.77958(19) -0.08913(16) 0.0522(10) Uani 1 1 d . . .
H7 H 0.3043 0.8159 -0.1193 0.063 Uiso 1 1 calc R . .
C8 C 0.4319(4) 0.77930(17) -0.04744(17) 0.0509(10) Uani 1 1 d . . .
H8 H 0.4806 0.8153 -0.0497 0.061 Uiso 1 1 calc R . .
C9 C 0.4658(3) 0.72743(15) -0.00340(14) 0.0379(8) Uani 1 1 d . . .
H9 H 0.5377 0.7274 0.0245 0.046 Uiso 1 1 calc R . .
C10 C 0.6388(2) 0.59924(14) 0.09715(14) 0.0298(7) Uani 1 1 d . . .
C11 C 0.7303(3) 0.59786(16) 0.15096(15) 0.0400(8) Uani 1 1 d . . .
H11 H 0.7213 0.5938 0.1927 0.048 Uiso 1 1 calc R . .
C12 C 0.8341(3) 0.60248(19) 0.14322(18) 0.0530(10) Uani 1 1 d . . .
H12 H 0.8961 0.6019 0.1796 0.064 Uiso 1 1 calc R . .
C13 C 0.8466(3) 0.60794(19) 0.08245(19) 0.0566(10) Uani 1 1 d . . .
H13 H 0.9176 0.6113 0.0772 0.068 Uiso 1 1 calc R . .
C14 C 0.7575(3) 0.60851(17) 0.02930(17) 0.0462(9) Uani 1 1 d . . .
H14 H 0.7672 0.6121 -0.0123 0.055 Uiso 1 1 calc R . .
C15 C 0.6544(3) 0.60382(15) 0.03641(14) 0.0336(7) Uani 1 1 d . . .
H15 H 0.5932 0.6037 -0.0005 0.040 Uiso 1 1 calc R . .
C16 C 0.4924(2) 0.50003(14) 0.12253(12) 0.0243(7) Uani 1 1 d . . .
C17 C 0.5732(3) 0.45318(15) 0.12039(12) 0.0291(7) Uani 1 1 d . . .
H17 H 0.6360 0.4684 0.1093 0.035 Uiso 1 1 calc R . .
C18 C 0.5628(3) 0.38469(15) 0.13423(13) 0.0358(8) Uani 1 1 d . . .
H18 H 0.6190 0.3532 0.1336 0.043 Uiso 1 1 calc R . .
C19 C 0.4714(3) 0.36206(16) 0.14889(14) 0.0403(8) Uani 1 1 d . . .
H19 H 0.4645 0.3149 0.1581 0.048 Uiso 1 1 calc R . .
C20 C 0.3892(3) 0.40759(16) 0.15031(14) 0.0381(8) Uani 1 1 d . . .
H20 H 0.3257 0.3917 0.1601 0.046 Uiso 1 1 calc R . .
C21 C 0.3999(2) 0.47634(15) 0.13743(12) 0.0281(7) Uani 1 1 d . . .
H21 H 0.3438 0.5077 0.1387 0.034 Uiso 1 1 calc R . .
C22 C 0.5484(2) 0.66619(15) 0.21433(13) 0.0291(7) Uani 1 1 d . . .
C23 C 0.6092(3) 0.72615(16) 0.21483(15) 0.0385(8) Uani 1 1 d . . .
C24 C 0.6833(3) 0.7462(2) 0.27321(19) 0.0550(10) Uani 1 1 d . . .
H24 H 0.7269 0.7859 0.2744 0.066 Uiso 1 1 calc R . .
C25 C 0.6935(3) 0.7096(2) 0.32823(19) 0.0661(13) Uani 1 1 d . . .
H25 H 0.7439 0.7240 0.3671 0.079 Uiso 1 1 calc R . .
C26 C 0.6317(3) 0.6525(2) 0.32754(16) 0.0559(11) Uani 1 1 d . . .
H26 H 0.6387 0.6281 0.3663 0.067 Uiso 1 1 calc R . .
C27 C 0.5583(3) 0.62912(16) 0.27115(13) 0.0380(8) Uani 1 1 d . . .
C28 C 0.4952(3) 0.56409(16) 0.27431(14) 0.0401(8) Uani 1 1 d . . .
H28 H 0.4407 0.5576 0.2316 0.048 Uiso 1 1 calc R . .
C29 C 0.4331(3) 0.5673(2) 0.32509(16) 0.0628(11) Uani 1 1 d . . .
H29A H 0.4850 0.5697 0.3678 0.094 Uiso 1 1 calc R . .
H29B H 0.3880 0.5261 0.3220 0.094 Uiso 1 1 calc R . .
H29C H 0.3865 0.6081 0.3178 0.094 Uiso 1 1 calc R . .
C30 C 0.5720(3) 0.50169(18) 0.28666(15) 0.0528(10) Uani 1 1 d . . .
H30A H 0.6118 0.5003 0.2543 0.079 Uiso 1 1 calc R . .
H30B H 0.5293 0.4595 0.2842 0.079 Uiso 1 1 calc R . .
H30C H 0.6236 0.5055 0.3294 0.079 Uiso 1 1 calc R . .
C31 C 0.5975(3) 0.77090(17) 0.15676(16) 0.0478(9) Uani 1 1 d . . .
H31 H 0.5479 0.7463 0.1195 0.057 Uiso 1 1 calc R . .
C32 C 0.7027(4) 0.7846(2) 0.1399(2) 0.0805(14) Uani 1 1 d . . .
H32A H 0.7529 0.8099 0.1750 0.121 Uiso 1 1 calc R . .
H32B H 0.6873 0.8119 0.1005 0.121 Uiso 1 1 calc R . .
H32C H 0.7359 0.7409 0.1334 0.121 Uiso 1 1 calc R . .
C33 C 0.5432(4) 0.8393(2) 0.1636(2) 0.0694(12) Uani 1 1 d . . .
H33A H 0.4742 0.8306 0.1734 0.104 Uiso 1 1 calc R . .
H33B H 0.5293 0.8651 0.1235 0.104 Uiso 1 1 calc R . .
H33C H 0.5913 0.8660 0.1985 0.104 Uiso 1 1 calc R . .
C34 C 0.3110(3) 0.71234(16) 0.19920(13) 0.0351(8) Uani 1 1 d . . .
H34A H 0.3157 0.6692 0.2239 0.042 Uiso 1 1 calc R . .
H34B H 0.3830 0.7347 0.2151 0.042 Uiso 1 1 calc R . .
C35 C 0.2341(3) 0.75703(17) 0.22091(13) 0.0358(8) Uani 1 1 d . . .
C36 C 0.2560(3) 0.82709(18) 0.23103(14) 0.0450(9) Uani 1 1 d . . .
H36 H 0.3214 0.8452 0.2253 0.054 Uiso 1 1 calc R . .
C37 C 0.1849(3) 0.8706(2) 0.24912(16) 0.0546(10) Uani 1 1 d . . .
H37 H 0.2025 0.9179 0.2560 0.066 Uiso 1 1 calc R . .
C38 C 0.0894(3) 0.8465(2) 0.25719(17) 0.0589(11) Uani 1 1 d . . .
H38 H 0.0399 0.8770 0.2684 0.071 Uiso 1 1 calc R . .
C39 C 0.0660(3) 0.7775(2) 0.24893(16) 0.0540(10) Uani 1 1 d . . .
H39 H 0.0003 0.7602 0.2550 0.065 Uiso 1 1 calc R . .
C40 C 0.1378(3) 0.73309(19) 0.23174(14) 0.0430(9) Uani 1 1 d . . .
H40 H 0.1213 0.6855 0.2272 0.052 Uiso 1 1 calc R . .
C41 C 0.2399(3) 0.78698(15) 0.06165(14) 0.0371(8) Uani 1 1 d . . .
H41A H 0.2694 0.8208 0.0962 0.045 Uiso 1 1 calc R . .
H41B H 0.2647 0.7997 0.0240 0.045 Uiso 1 1 calc R . .
C42 C 0.1185(3) 0.78644(15) 0.04410(14) 0.0369(8) Uani 1 1 d . . .
C43 C 0.0609(3) 0.81355(19) 0.08389(15) 0.0491(9) Uani 1 1 d . . .
H43 H 0.0998 0.8361 0.1223 0.059 Uiso 1 1 calc R . .
C44 C -0.0508(3) 0.8089(2) 0.06962(18) 0.0650(12) Uani 1 1 d . . .
H44 H -0.0870 0.8276 0.0984 0.078 Uiso 1 1 calc R . .
C45 C -0.1102(4) 0.7776(2) 0.0143(2) 0.0663(12) Uani 1 1 d . . .
H45 H -0.1870 0.7742 0.0045 0.080 Uiso 1 1 calc R . .
C46 C -0.0568(3) 0.7514(2) -0.02616(19) 0.0631(12) Uani 1 1 d . . .
H46 H -0.0969 0.7300 -0.0649 0.076 Uiso 1 1 calc R . .
C47 C 0.0543(3) 0.75550(18) -0.01193(15) 0.0539(11) Uani 1 1 d . . .
H47 H 0.0890 0.7366 -0.0413 0.065 Uiso 1 1 calc R . .
C48 C 0.1457(2) 0.62168(16) 0.10045(13) 0.0327(7) Uani 1 1 d . . .
H48A H 0.1135 0.6504 0.1280 0.039 Uiso 1 1 calc R . .
H48B H 0.0953 0.6250 0.0567 0.039 Uiso 1 1 calc R . .
C49 C 0.1351(2) 0.54988(16) 0.12098(14) 0.0345(8) Uani 1 1 d . . .
C50 C 0.1553(3) 0.53129(18) 0.18486(15) 0.0438(9) Uani 1 1 d . . .
H50 H 0.1787 0.5652 0.2173 0.053 Uiso 1 1 calc R . .
C51 C 0.1419(3) 0.4635(2) 0.20223(19) 0.0574(10) Uani 1 1 d . . .
H51 H 0.1560 0.4516 0.2462 0.069 Uiso 1 1 calc R . .
C52 C 0.1079(3) 0.4138(2) 0.1552(2) 0.0629(11) Uani 1 1 d . . .
H52 H 0.0972 0.3679 0.1668 0.075 Uiso 1 1 calc R . .
C53 C 0.0900(3) 0.4310(2) 0.0925(2) 0.0542(10) Uani 1 1 d . . .
H53 H 0.0679 0.3968 0.0603 0.065 Uiso 1 1 calc R . .
C54 C 0.1037(3) 0.49725(18) 0.07526(16) 0.0423(9) Uani 1 1 d . . .
H54 H 0.0916 0.5080 0.0312 0.051 Uiso 1 1 calc R . .
O1 O 0.9820(10) 0.5209(5) 0.3127(5) 0.175(5) Uani 0.655(12) 1 d PDU A 1
C55 C 0.9192(13) 0.5230(6) 0.3573(8) 0.157(6) Uani 0.655(12) 1 d PDU A 1
H55A H 0.9340 0.4820 0.3853 0.189 Uiso 0.655(12) 1 calc PR A 1
H55B H 0.8406 0.5242 0.3344 0.189 Uiso 0.655(12) 1 calc PR A 1
C56 C 0.9523(8) 0.5872(4) 0.3964(5) 0.098(3) Uani 0.655(12) 1 d PDU A 1
H56A H 0.8883 0.6115 0.4028 0.117 Uiso 0.655(12) 1 calc PR A 1
H56B H 1.0039 0.5769 0.4387 0.117 Uiso 0.655(12) 1 calc PR A 1
C57 C 1.0040(12) 0.6271(5) 0.3569(5) 0.114(4) Uani 0.655(12) 1 d PDU A 1
H57A H 0.9583 0.6672 0.3385 0.137 Uiso 0.655(12) 1 calc PR A 1
H57B H 1.0757 0.6440 0.3830 0.137 Uiso 0.655(12) 1 calc PR A 1
C58 C 1.0165(13) 0.5846(6) 0.3086(6) 0.105(4) Uani 0.655(12) 1 d PDU A 1
H58A H 0.9758 0.6042 0.2667 0.126 Uiso 0.655(12) 1 calc PR A 1
H58B H 1.0943 0.5832 0.3100 0.126 Uiso 0.655(12) 1 calc PR A 1
O1' O 1.0905(17) 0.5605(16) 0.3515(12) 0.215(10) Uani 0.345(12) 1 d PDU A 2
C55' C 1.030(3) 0.5107(17) 0.376(2) 0.248(14) Uani 0.345(12) 1 d PDU A 2
H55C H 1.0735 0.4935 0.4181 0.297 Uiso 0.345(12) 1 calc PR A 2
H55D H 1.0101 0.4713 0.3460 0.297 Uiso 0.345(12) 1 calc PR A 2
C56' C 0.931(3) 0.546(2) 0.382(2) 0.252(15) Uani 0.345(12) 1 d PDU A 2
H56C H 0.9423 0.5673 0.4244 0.303 Uiso 0.345(12) 1 calc PR A 2
H56D H 0.8675 0.5149 0.3725 0.303 Uiso 0.345(12) 1 calc PR A 2
C57' C 0.921(3) 0.598(2) 0.330(2) 0.223(13) Uani 0.345(12) 1 d PDU A 2
H57C H 0.8615 0.5856 0.2921 0.267 Uiso 0.345(12) 1 calc PR A 2
H57D H 0.9044 0.6437 0.3456 0.267 Uiso 0.345(12) 1 calc PR A 2
C58' C 1.017(3) 0.601(2) 0.315(2) 0.188(14) Uani 0.345(12) 1 d PDU A 2
H58C H 1.0048 0.5877 0.2696 0.226 Uiso 0.345(12) 1 calc PR A 2
H58D H 1.0448 0.6489 0.3199 0.226 Uiso 0.345(12) 1 calc PR A 2
O2 O 0.6596(15) 0.5329(6) 0.4603(5) 0.160(8) Uani 0.456(14) 1 d PDU B 1
C59 C 0.703(3) 0.4675(11) 0.4744(7) 0.128(8) Uani 0.456(14) 1 d PDU B 1
H59A H 0.7743 0.4637 0.4653 0.154 Uiso 0.456(14) 1 calc PR B 1
H59B H 0.6533 0.4322 0.4495 0.154 Uiso 0.456(14) 1 calc PR B 1
C60 C 0.715(2) 0.4606(8) 0.5443(6) 0.138(7) Uani 0.456(14) 1 d PDU B 1
H60A H 0.6492 0.4407 0.5522 0.166 Uiso 0.456(14) 1 calc PR B 1
H60B H 0.7788 0.4317 0.5655 0.166 Uiso 0.456(14) 1 calc PR B 1
C61 C 0.680(3) 0.5741(14) 0.5114(13) 0.117(8) Uani 0.456(14) 1 d PDU B 1
H61A H 0.6123 0.5943 0.5161 0.141 Uiso 0.456(14) 1 calc PR B 1
H61B H 0.7298 0.6117 0.5071 0.141 Uiso 0.456(14) 1 calc PR B 1
C62 C 0.732(2) 0.5316(8) 0.5663(6) 0.153(8) Uani 0.456(14) 1 d PDU B 1
H62A H 0.6977 0.5396 0.6013 0.183 Uiso 0.456(14) 1 calc PR B 1
H62B H 0.8102 0.5422 0.5823 0.183 Uiso 0.456(14) 1 calc PR B 1
O2' O 0.7618(14) 0.5438(7) 0.4857(10) 0.204(7) Uani 0.544(14) 1 d PDU B 2
C59' C 0.678(2) 0.5768(11) 0.4972(13) 0.133(7) Uani 0.544(14) 1 d PDU B 2
H59C H 0.6301 0.5948 0.4563 0.160 Uiso 0.544(14) 1 calc PR B 2
H59D H 0.7054 0.6164 0.5258 0.160 Uiso 0.544(14) 1 calc PR B 2
C60' C 0.616(2) 0.5324(8) 0.5265(11) 0.187(8) Uani 0.544(14) 1 d PDU B 2
H60C H 0.5375 0.5426 0.5111 0.224 Uiso 0.544(14) 1 calc PR B 2
H60D H 0.6407 0.5362 0.5739 0.224 Uiso 0.544(14) 1 calc PR B 2
C61' C 0.744(3) 0.4720(14) 0.4872(16) 0.204(10) Uani 0.544(14) 1 d PDU B 2
H61C H 0.8051 0.4496 0.5194 0.245 Uiso 0.544(14) 1 calc PR B 2
H61D H 0.7378 0.4513 0.4447 0.245 Uiso 0.544(14) 1 calc PR B 2
C62' C 0.641(2) 0.4643(8) 0.5048(16) 0.205(9) Uani 0.544(14) 1 d PDU B 2
H62C H 0.5822 0.4490 0.4673 0.247 Uiso 0.544(14) 1 calc PR B 2
H62D H 0.6501 0.4301 0.5395 0.247 Uiso 0.544(14) 1 calc PR B 2

loop_
_atom_site_aniso_label
_atom_site_aniso_U_11
_atom_site_aniso_U_22
_atom_site_aniso_U_33
_atom_site_aniso_U_23
_atom_site_aniso_U_13
_atom_site_aniso_U_12
Zr1 0.02088(16) 0.03042(16) 0.02548(14) -0.00117(13) 0.00730(10) 0.00246(14)
P1 0.0190(4) 0.0277(4) 0.0230(4) -0.0025(3) 0.0058(3) 0.0004(3)
N1 0.0223(14) 0.0290(13) 0.0227(12) -0.0030(10) 0.0043(10) -0.0006(11)
C1 0.0233(17) 0.0295(16) 0.0206(14) 0.0005(12) 0.0066(12) 0.0004(13)
C2 0.0295(17) 0.0313(16) 0.0237(14) -0.0015(13) 0.0151(12) 0.0028(14)
C3 0.0270(18) 0.0314(18) 0.0245(15) -0.0040(13) 0.0096(13) 0.0013(13)
C4 0.0251(19) 0.049(2) 0.0258(15) -0.0037(14) 0.0057(13) 0.0045(15)
C5 0.0372(19) 0.0394(18) 0.0216(14) -0.0005(14) 0.0097(13) 0.0121(16)
C6 0.055(2) 0.051(2) 0.0322(18) 0.0059(16) 0.0153(16) 0.0225(19)
C7 0.080(3) 0.044(2) 0.038(2) 0.0143(16) 0.025(2) 0.022(2)
C8 0.081(3) 0.032(2) 0.053(2) 0.0056(17) 0.042(2) -0.0002(19)
C9 0.049(2) 0.0345(19) 0.0363(17) -0.0009(14) 0.0210(15) 0.0004(16)
C10 0.0248(18) 0.0268(16) 0.0366(16) -0.0066(13) 0.0068(13) 0.0001(13)
C11 0.026(2) 0.051(2) 0.0422(18) -0.0075(16) 0.0083(14) 0.0030(16)
C12 0.023(2) 0.067(3) 0.063(2) -0.0130(19) 0.0023(17) 0.0016(18)
C13 0.025(2) 0.071(3) 0.080(3) -0.022(2) 0.0246(19) -0.0050(18)
C14 0.035(2) 0.057(2) 0.055(2) -0.0140(17) 0.0271(17) -0.0066(17)
C15 0.029(2) 0.0358(18) 0.0387(17) -0.0089(14) 0.0143(14) -0.0028(14)
C16 0.0258(18) 0.0303(16) 0.0161(13) -0.0025(12) 0.0049(12) 0.0034(13)
C17 0.0332(19) 0.0364(18) 0.0191(14) 0.0002(12) 0.0098(12) 0.0045(14)
C18 0.048(2) 0.0349(19) 0.0273(16) 0.0036(13) 0.0157(15) 0.0147(16)
C19 0.058(3) 0.0308(19) 0.0367(18) 0.0043(14) 0.0210(16) 0.0036(17)
C20 0.041(2) 0.042(2) 0.0353(17) 0.0031(15) 0.0175(15) -0.0022(16)
C21 0.0296(19) 0.0309(18) 0.0249(15) 0.0006(12) 0.0096(13) 0.0035(14)
C22 0.0234(17) 0.0338(18) 0.0280(15) -0.0122(13) 0.0040(12) 0.0042(13)
C23 0.030(2) 0.040(2) 0.0453(19) -0.0181(15) 0.0091(15) 0.0005(15)
C24 0.035(2) 0.056(2) 0.068(3) -0.024(2) 0.0059(18) -0.0091(18)
C25 0.060(3) 0.071(3) 0.048(2) -0.023(2) -0.016(2) -0.003(2)
C26 0.061(3) 0.061(2) 0.0345(19) -0.0096(17) -0.0053(18) 0.008(2)
C27 0.037(2) 0.045(2) 0.0272(16) -0.0069(14) 0.0020(14) 0.0117(16)
C28 0.050(2) 0.046(2) 0.0243(15) -0.0017(14) 0.0111(14) 0.0048(17)
C29 0.076(3) 0.081(3) 0.037(2) 0.0009(19) 0.0253(19) 0.006(2)
C30 0.069(3) 0.050(2) 0.0349(18) 0.0053(16) 0.0079(17) 0.011(2)
C31 0.052(3) 0.044(2) 0.052(2) -0.0176(17) 0.0230(18) -0.0214(18)
C32 0.084(4) 0.052(3) 0.129(4) -0.011(3) 0.067(3) -0.007(2)
C33 0.062(3) 0.062(3) 0.092(3) 0.010(2) 0.034(2) 0.003(2)
C34 0.0271(19) 0.0447(19) 0.0330(17) -0.0079(14) 0.0075(13) 0.0032(15)
C35 0.033(2) 0.047(2) 0.0260(16) -0.0081(14) 0.0056(14) 0.0058(16)
C36 0.036(2) 0.057(2) 0.0407(18) -0.0125(17) 0.0095(15) 0.0051(18)
C37 0.061(3) 0.054(2) 0.050(2) -0.0154(18) 0.0173(19) 0.014(2)
C38 0.052(3) 0.076(3) 0.054(2) -0.007(2) 0.025(2) 0.028(2)
C39 0.040(2) 0.081(3) 0.047(2) -0.003(2) 0.0231(17) 0.010(2)
C40 0.042(2) 0.056(2) 0.0338(17) -0.0026(16) 0.0153(15) 0.0088(18)
C41 0.042(2) 0.0371(18) 0.0333(17) 0.0005(14) 0.0126(15) 0.0089(15)
C42 0.043(2) 0.0334(18) 0.0348(17) 0.0061(14) 0.0110(15) 0.0143(15)
C43 0.044(2) 0.064(2) 0.0375(18) -0.0030(17) 0.0092(16) 0.0142(19)
C44 0.049(3) 0.098(3) 0.052(2) 0.003(2) 0.0188(19) 0.017(2)
C45 0.042(3) 0.077(3) 0.072(3) 0.003(2) 0.003(2) 0.010(2)
C46 0.048(3) 0.067(3) 0.057(2) -0.008(2) -0.012(2) 0.025(2)
C47 0.055(3) 0.062(2) 0.0379(19) -0.0032(17) 0.0022(17) 0.030(2)
C48 0.0275(19) 0.0450(19) 0.0265(15) -0.0041(14) 0.0094(13) 0.0036(15)
C49 0.0191(18) 0.047(2) 0.0394(18) -0.0047(15) 0.0120(13) -0.0009(14)
C50 0.043(2) 0.053(2) 0.0415(19) -0.0015(16) 0.0209(16) 0.0000(17)
C51 0.058(3) 0.067(3) 0.060(2) 0.015(2) 0.038(2) 0.009(2)
C52 0.056(3) 0.042(2) 0.109(4) -0.002(2) 0.053(2) -0.0049(19)
C53 0.042(2) 0.054(3) 0.077(3) -0.018(2) 0.033(2) -0.0142(19)
C54 0.029(2) 0.053(2) 0.047(2) -0.0111(17) 0.0144(15) -0.0074(17)
O1 0.231(11) 0.144(7) 0.193(9) -0.062(6) 0.128(7) -0.072(7)
C55 0.164(11) 0.114(8) 0.240(14) -0.099(8) 0.133(9) -0.072(7)
C56 0.127(8) 0.060(5) 0.123(7) -0.019(5) 0.062(6) -0.005(5)
C57 0.153(10) 0.088(6) 0.126(8) -0.028(5) 0.082(7) -0.032(6)
C58 0.131(10) 0.108(7) 0.087(7) -0.052(6) 0.049(6) -0.043(7)
O1' 0.166(17) 0.33(3) 0.173(18) 0.008(15) 0.086(14) -0.051(15)
C55' 0.22(2) 0.29(3) 0.23(3) 0.14(2) 0.04(2) -0.001(18)
C56' 0.24(3) 0.31(3) 0.26(3) 0.08(2) 0.16(2) -0.07(2)
C57' 0.24(2) 0.24(3) 0.24(3) 0.05(2) 0.14(2) 0.04(2)
C58' 0.21(2) 0.20(3) 0.18(3) 0.036(19) 0.10(2) -0.11(2)
O2 0.242(16) 0.089(7) 0.095(6) 0.009(5) -0.043(8) 0.018(8)
C59 0.24(2) 0.059(8) 0.067(7) 0.002(6) 0.018(10) 0.007(11)
C60 0.23(2) 0.084(8) 0.108(9) 0.037(7) 0.067(11) 0.011(11)
C61 0.184(18) 0.058(9) 0.108(12) -0.006(7) 0.037(13) 0.007(12)
C62 0.25(2) 0.112(9) 0.077(7) -0.003(7) 0.018(10) 0.002(12)
O2' 0.232(15) 0.128(8) 0.272(16) 0.019(10) 0.105(12) -0.011(9)
C59' 0.275(19) 0.046(7) 0.101(12) -0.021(8) 0.090(13) -0.017(10)
C60' 0.32(2) 0.096(9) 0.199(18) 0.006(10) 0.157(16) -0.010(12)
C61' 0.29(2) 0.092(9) 0.26(2) -0.014(16) 0.115(17) 0.036(12)
C62' 0.34(2) 0.075(8) 0.24(2) -0.003(12) 0.145(18) -0.041(12)

loop_
_atom_type_symbol
_atom_type_description
_atom_type_scat_dispersion_real
_atom_type_scat_dispersion_imag
_atom_type_scat_source
C C 0.0033 0.0016 'International Tables Vol C Tables 4.2.6.8 and 6.1.1.4'
H H 0.0000 0.0000 'International Tables Vol C Tables 4.2.6.8 and 6.1.1.4'
N N 0.0061 0.0033 'International Tables Vol C Tables 4.2.6.8 and 6.1.1.4'
P P 0.1023 0.0942 'International Tables Vol C Tables 4.2.6.8 and 6.1.1.4'
Zr Zr -2.9673 0.5597 'International Tables Vol C Tables 4.2.6.8 and 6.1.1.4'
O O 0.0106 0.0060 'International Tables Vol C Tables 4.2.6.8 and 6.1.1.4'

loop_
_geom_angle_atom_site_label_1
_geom_angle_atom_site_label_2
_geom_angle_atom_site_label_3
_geom_angle
C48 Zr1 C41 104.84(12)
C48 Zr1 C34 85.33(11)
C41 Zr1 C34 88.99(11)
C48 Zr1 N1 122.43(9)
C41 Zr1 N1 128.24(10)
C34 Zr1 N1 76.09(9)
C48 Zr1 C1 110.73(10)
C41 Zr1 C1 119.63(10)
C34 Zr1 C1 139.73(10)
N1 Zr1 C1 64.04(8)
C48 Zr1 C3 80.44(10)
C41 Zr1 C3 122.38(10)
C34 Zr1 C3 147.92(10)
N1 Zr1 C3 87.54(8)
C1 Zr1 C3 31.61(9)
C48 Zr1 C2 126.66(10)
C41 Zr1 C2 87.54(10)
C34 Zr1 C2 147.56(10)
N1 Zr1 C2 80.91(8)
C1 Zr1 C2 32.17(8)
C3 Zr1 C2 51.02(9)
C48 Zr1 P1 116.73(8)
C41 Zr1 P1 136.69(9)
C34 Zr1 P1 105.32(8)
N1 Zr1 P1 30.45(5)
C1 Zr1 P1 34.41(6)
C3 Zr1 P1 57.76(6)
C2 Zr1 P1 58.56(6)
N1 P1 C1 99.14(12)
N1 P1 C10 115.98(13)
C1 P1 C10 112.58(14)
N1 P1 C16 116.69(13)
C1 P1 C16 107.54(12)
C10 P1 C16 104.80(14)
N1 P1 Zr1 46.85(8)
C1 P1 Zr1 53.83(9)
C10 P1 Zr1 139.58(10)
C16 P1 Zr1 115.56(10)
C22 N1 P1 122.71(19)
C22 N1 Zr1 134.22(18)
P1 N1 Zr1 102.70(10)
C3 C1 C2 107.1(2)
C3 C1 P1 124.6(2)
C2 C1 P1 125.7(2)
C3 C1 Zr1 80.70(17)
C2 C1 Zr1 80.73(16)
P1 C1 Zr1 91.76(11)
C9 C2 C5 119.5(3)
C9 C2 C1 134.1(3)
C5 C2 C1 106.2(3)
C9 C2 Zr1 117.61(19)
C5 C2 Zr1 85.66(17)
C1 C2 Zr1 67.10(15)
C4 C3 C1 109.2(3)
C4 C3 Zr1 85.15(17)
C1 C3 Zr1 67.69(15)
C3 C4 C5 108.6(3)
C4 C5 C6 131.8(3)
C4 C5 C2 108.7(2)
C6 C5 C2 119.3(3)
C7 C6 C5 119.3(3)
C6 C7 C8 121.9(3)
C9 C8 C7 120.7(3)
C8 C9 C2 119.3(3)
C15 C10 C11 118.8(3)
C15 C10 P1 120.4(2)
C11 C10 P1 120.7(2)
C12 C11 C10 120.0(3)
C13 C12 C11 119.7(3)
C14 C13 C12 120.8(4)
C15 C14 C13 120.0(3)
C14 C15 C10 120.7(3)
C17 C16 C21 118.8(3)
C17 C16 P1 121.5(2)
C21 C16 P1 119.8(2)
C18 C17 C16 120.4(3)
C19 C18 C17 120.2(3)
C18 C19 C20 120.3(3)
C21 C20 C19 119.7(3)
C20 C21 C16 120.5(3)
C23 C22 C27 120.6(3)
C23 C22 N1 118.6(3)
C27 C22 N1 120.8(3)
C22 C23 C24 118.0(3)
C22 C23 C31 123.5(3)
C24 C23 C31 118.5(3)
C25 C24 C23 121.2(4)
C26 C25 C24 120.3(3)
C25 C26 C27 121.4(4)
C26 C27 C22 118.5(3)
C26 C27 C28 118.0(3)
C22 C27 C28 123.5(2)
C27 C28 C29 113.0(3)
C27 C28 C30 110.1(3)
C29 C28 C30 110.0(3)
C23 C31 C32 114.8(3)
C23 C31 C33 111.3(3)
C32 C31 C33 109.3(3)
C35 C34 Zr1 127.3(2)
C36 C35 C40 116.5(3)
C36 C35 C34 119.9(3)
C40 C35 C34 123.6(3)
C37 C36 C35 121.7(4)
C38 C37 C36 120.8(4)
C37 C38 C39 119.2(4)
C38 C39 C40 120.4(4)
C39 C40 C35 121.3(4)
C42 C41 Zr1 107.4(2)
C43 C42 C47 114.9(3)
C43 C42 C41 122.4(3)
C47 C42 C41 122.6(3)
C44 C43 C42 122.3(3)
C45 C44 C43 120.6(4)
C46 C45 C44 118.7(4)
C45 C46 C47 120.9(4)
C46 C47 C42 122.6(4)
C49 C48 Zr1 128.7(2)
C50 C49 C54 116.9(3)
C50 C49 C48 122.6(3)
C54 C49 C48 120.4(3)
C49 C50 C51 121.0(3)
C52 C51 C50 119.9(4)
C53 C52 C51 119.7(4)
C52 C53 C54 120.6(4)
C53 C54 C49 121.8(3)
C58 O1 C55 106.4(8)
O1 C55 C56 106.6(10)
C57 C56 C55 102.4(10)
C58 C57 C56 107.4(9)
O1 C58 C57 113.3(10)
C58' O1' C55' 105.3(18)
O1' C55' C56' 106(2)
C55' C56' C57' 98.5(17)
C58' C57' C56' 108.7(17)
O1' C58' C57' 111.5(18)
C61 O2 C59 113.2(14)
O2 C59 C60 103.2(16)
C62 C60 C59 102.3(14)
O2 C61 C62 106.3(19)
C61 C62 C60 106.4(15)
C59' O2' C61' 109.3(15)
O2' C59' C60' 111.5(18)
C59' C60' C62' 101.6(14)
O2' C61' C62' 105.3(19)
C60' C62' C61' 106.5(16)

loop_
_geom_bond_atom_site_label_1
_geom_bond_atom_site_label_2
_geom_bond_distance
Zr1 C48 2.281(3)
Zr1 C41 2.288(3)
Zr1 C34 2.303(3)
Zr1 N1 2.327(2)
Zr1 C1 2.513(3)
Zr1 C3 2.681(3)
Zr1 C2 2.692(3)
Zr1 P1 3.1115(8)
P1 N1 1.616(2)
P1 C1 1.759(3)
P1 C10 1.790(3)
P1 C16 1.813(3)
N1 C22 1.462(3)
C1 C3 1.424(4)
C1 C2 1.453(4)
C2 C9 1.412(4)
C2 C5 1.433(4)
C3 C4 1.389(4)
C4 C5 1.410(4)
C5 C6 1.417(4)
C6 C7 1.354(5)
C7 C8 1.406(5)
C8 C9 1.376(4)
C10 C15 1.394(4)
C10 C11 1.404(4)
C11 C12 1.391(5)
C12 C13 1.380(5)
C13 C14 1.377(5)
C14 C15 1.377(4)
C16 C17 1.391(4)
C16 C21 1.393(4)
C17 C18 1.383(4)
C18 C19 1.370(5)
C19 C20 1.385(5)
C20 C21 1.383(4)
C22 C23 1.403(4)
C22 C27 1.406(4)
C23 C24 1.409(4)
C23 C31 1.507(5)
C24 C25 1.367(5)
C25 C26 1.364(6)
C26 C27 1.394(4)
C27 C28 1.515(5)
C28 C29 1.534(5)
C28 C30 1.539(4)
C31 C32 1.518(5)
C31 C33 1.530(5)
C34 C35 1.489(4)
C35 C36 1.398(4)
C35 C40 1.400(5)
C36 C37 1.381(5)
C37 C38 1.367(5)
C38 C39 1.377(5)
C39 C40 1.390(5)
C41 C42 1.494(5)
C42 C43 1.391(5)
C42 C47 1.399(4)
C43 C44 1.380(5)
C44 C45 1.372(5)
C45 C46 1.357(6)
C46 C47 1.372(5)
C48 C49 1.486(4)
C49 C50 1.388(4)
C49 C54 1.406(4)
C50 C51 1.397(5)
C51 C52 1.386(5)
C52 C53 1.361(5)
C53 C54 1.368(5)
O1 C58 1.328(14)
O1 C55 1.426(14)
C55 C56 1.505(11)
C56 C57 1.450(12)
C57 C58 1.384(14)
O1' C58' 1.31(2)
O1' C55' 1.43(2)
C55' C56' 1.478(17)
C56' C57' 1.489(17)
C57' C58' 1.37(2)
O2 C61 1.34(3)
O2 C59 1.39(2)
C59 C60 1.490(18)
C60 C62 1.459(14)
C61 C62 1.45(3)
O2' C59' 1.33(3)
O2' C61' 1.42(3)
C59' C60' 1.438(18)
C60' C62' 1.475(15)
C61' C62' 1.48(3)
